data_7012024
loop_
_publ_author_name
'Richardson, Chris'
'Steel, Peter J.'

_publ_section_title
;
 Benzotriazole as a structural component in chelating and bridging
 heterocyclic ligands; ruthenium, palladium, copper and silver
 complexes
;
_journal_issue 5
_journal_name_full 'Dalton Transactions'
_journal_page_first 992
_journal_paper_doi 10.1039/b206990c
_journal_year 2003
_chemical_formula_sum 'C25 H24 Cl4 N8 O Pd2'
_chemical_formula_weight 807.12
_chemical_name_systematic
; 
? 
;
_space_group_IT_number 14
_symmetry_cell_setting monoclinic
_symmetry_space_group_name_Hall '-P 2ybc'
_symmetry_space_group_name_H-M 'P 1 21/c 1'
_atom_sites_solution_hydrogens geom
_atom_sites_solution_primary direct
_atom_sites_solution_secondary difmap
_audit_creation_method SHELXL-97
_cell_angle_alpha 90.00
_cell_angle_beta 97.210(10)
_cell_angle_gamma 90.00
_cell_formula_units_Z 4
_cell_length_a 10.820(2)
_cell_length_b 15.273(2)
_cell_length_c 17.715(3)
_cell_measurement_temperature 153(2)
_cell_volume 2904.3(8)
_computing_structure_refinement 'SHELXL-97 (Sheldrick, 1997)'
_computing_structure_solution 'SHELXS-97 (Sheldrick, 1990)'
_diffrn_ambient_temperature 153(2)
_diffrn_measured_fraction_theta_full 0.997
_diffrn_measured_fraction_theta_max 0.997
_diffrn_radiation_monochromator graphite
_diffrn_radiation_source 'fine-focus sealed tube'
_diffrn_radiation_type MoK\a
_diffrn_radiation_wavelength 0.71073
_diffrn_reflns_av_R_equivalents 0.1881
_diffrn_reflns_av_sigmaI/netI 0.1840
_diffrn_reflns_limit_h_max 11
_diffrn_reflns_limit_h_min -9
_diffrn_reflns_limit_k_max 16
_diffrn_reflns_limit_k_min 0
_diffrn_reflns_limit_l_max 18
_diffrn_reflns_limit_l_min -19
_diffrn_reflns_number 4282
_diffrn_reflns_theta_full 22.50
_diffrn_reflns_theta_max 22.50
_diffrn_reflns_theta_min 2.48
_exptl_absorpt_coefficient_mu 1.642
_exptl_absorpt_correction_T_max 0.9524
_exptl_absorpt_correction_T_min 0.3970
_exptl_absorpt_correction_type 'multi scans (SADABS)'
_exptl_crystal_colour yellow
_exptl_crystal_density_diffrn 1.846
_exptl_crystal_density_method 'not measured'
_exptl_crystal_description needle
_exptl_crystal_F_000 1592
_exptl_crystal_size_max 0.69
_exptl_crystal_size_mid 0.05
_exptl_crystal_size_min 0.03
_refine_diff_density_max 0.556
_refine_diff_density_min -0.649
_refine_diff_density_rms 0.123
_refine_ls_extinction_method none
_refine_ls_goodness_of_fit_ref 0.674
_refine_ls_hydrogen_treatment mixed
_refine_ls_matrix_type full
_refine_ls_number_parameters 363
_refine_ls_number_reflns 3789
_refine_ls_number_restraints 24
_refine_ls_restrained_S_all 0.674
_refine_ls_R_factor_all 0.0996
_refine_ls_R_factor_gt 0.0418
_refine_ls_shift/su_max 0.014
_refine_ls_shift/su_mean 0.001
_refine_ls_structure_factor_coef Fsqd
_refine_ls_weighting_details 'calc w=1/[\s^2^(Fo^2^)+(0.0023P)^2^+0.0000P] where P=(Fo^2^+2Fc^2^)/3'
_refine_ls_weighting_scheme calc
_refine_ls_wR_factor_gt 0.0496
_refine_ls_wR_factor_ref 0.0558
_reflns_number_gt 1931
_reflns_number_total 3789
_reflns_threshold_expression >2sigma(I)
_cod_data_source_file b206990c.txt
_cod_data_source_block 3cr11ps(complex14)
_cod_original_sg_symbol_H-M P2(1)/c
_cod_database_code 7012024

loop_
_symmetry_equiv_pos_as_xyz
'x, y, z'
'-x, y+1/2, -z+1/2'
'-x, -y, -z'
'x, -y-1/2, z-1/2'

loop_
_atom_site_label
_atom_site_type_symbol
_atom_site_fract_x
_atom_site_fract_y
_atom_site_fract_z
_atom_site_U_iso_or_equiv
_atom_site_adp_type
_atom_site_occupancy
_atom_site_symmetry_multiplicity
_atom_site_calc_flag
_atom_site_refinement_flags
_atom_site_disorder_assembly
_atom_site_disorder_group
Pd1 Pd 0.27408(7) -0.41070(5) 0.85171(4) 0.0224(2) Uani 1 1 d . . .
Cl1 Cl 0.4243(2) -0.51899(16) 0.87046(13) 0.0346(6) Uani 1 1 d . . .
Cl2 Cl 0.1187(2) -0.50839(15) 0.87218(14) 0.0347(7) Uani 1 1 d . . .
N1A N 0.0727(6) -0.1832(5) 0.8545(4) 0.0196(19) Uani 1 1 d . . .
N2A N 0.1663(7) -0.2392(5) 0.8750(4) 0.029(2) Uani 1 1 d . . .
N3A N 0.1444(6) -0.3122(5) 0.8380(4) 0.022(2) Uani 1 1 d . . .
C3AA C 0.0351(8) -0.3042(6) 0.7874(5) 0.019(2) Uani 1 1 d . . .
C4A C -0.0252(7) -0.3616(6) 0.7325(5) 0.022(3) Uani 1 1 d . . .
H4A H 0.0049 -0.4190 0.7255 0.027 Uiso 1 1 calc R . .
C5A C -0.1312(8) -0.3293(6) 0.6893(5) 0.026(3) Uani 1 1 d . . .
H5A H -0.1731 -0.3654 0.6505 0.031 Uiso 1 1 calc R . .
C6A C -0.1797(8) -0.2444(6) 0.7008(5) 0.027(3) Uani 1 1 d . . .
H6A H -0.2541 -0.2258 0.6708 0.032 Uiso 1 1 calc R . .
C7A C -0.1196(8) -0.1876(6) 0.7558(5) 0.030(3) Uani 1 1 d . . .
H7A H -0.1497 -0.1303 0.7635 0.037 Uiso 1 1 calc R . .
C7AA C -0.0127(8) -0.2207(6) 0.7984(5) 0.018(2) Uani 1 1 d . . .
C1A C 0.0804(7) -0.0917(5) 0.8815(4) 0.017(2) Uani 1 1 d . . .
H1A1 H 0.0834 -0.0902 0.9376 0.021 Uiso 1 1 calc R . .
H1A2 H 0.0058 -0.0589 0.8591 0.021 Uiso 1 1 calc R . .
N1'A N 0.2783(6) -0.0175(5) 0.9154(4) 0.0150(17) Uani 1 1 d U . .
C2'A C 0.1957(7) -0.0499(5) 0.8585(5) 0.012(2) Uani 1 1 d U . .
C3'A C 0.2202(8) -0.0452(5) 0.7840(5) 0.018(2) Uani 1 1 d U . .
H3'A H 0.1607 -0.0676 0.7447 0.022 Uiso 1 1 calc R . .
C4'A C 0.3293(7) -0.0087(6) 0.7652(5) 0.027(3) Uani 1 1 d . . .
H4'A H 0.3452 -0.0056 0.7137 0.032 Uiso 1 1 calc R . .
C5'A C 0.4124(8) 0.0225(6) 0.8220(5) 0.027(2) Uani 1 1 d . . .
H5'A H 0.4886 0.0475 0.8111 0.033 Uiso 1 1 calc R . .
C6'A C 0.3863(7) 0.0178(6) 0.8954(5) 0.024(2) Uani 1 1 d . . .
H6'A H 0.4460 0.0401 0.9346 0.028 Uiso 1 1 calc R . .
Pd2 Pd 0.25443(7) -0.02110(5) 1.02831(4) 0.0194(2) Uani 1 1 d . . .
Cl3 Cl 0.1769(2) 0.11898(14) 1.01549(13) 0.0295(6) Uani 1 1 d . . .
Cl4 Cl 0.2332(2) -0.02268(15) 1.15571(13) 0.0267(6) Uani 1 1 d . . .
N1B N 0.4104(7) -0.2637(5) 1.0019(4) 0.021(2) Uani 1 1 d . . .
N2B N 0.4066(6) -0.1755(5) 0.9994(4) 0.0202(19) Uani 1 1 d . . .
N3B N 0.3084(6) -0.1494(5) 1.0313(4) 0.019(2) Uani 1 1 d . . .
C3AB C 0.2429(9) -0.2224(5) 1.0527(5) 0.017(2) Uani 1 1 d . . .
C4B C 0.1332(9) -0.2311(6) 1.0842(5) 0.025(3) Uani 1 1 d . . .
H4B H 0.0874 -0.1816 1.0975 0.030 Uiso 1 1 calc R . .
C5B C 0.0939(9) -0.3137(6) 1.0953(5) 0.028(3) Uani 1 1 d . . .
H5B H 0.0171 -0.3217 1.1151 0.034 Uiso 1 1 calc R . .
C6B C 0.1619(8) -0.3881(6) 1.0787(5) 0.029(3) Uani 1 1 d . . .
H6B H 0.1316 -0.4444 1.0898 0.034 Uiso 1 1 calc R . .
C7B C 0.2711(8) -0.3816(6) 1.0471(5) 0.027(3) Uani 1 1 d . . .
H7B H 0.3166 -0.4317 1.0347 0.032 Uiso 1 1 calc R . .
C7AB C 0.3111(8) -0.2960(6) 1.0342(5) 0.017(2) Uani 1 1 d . . .
C1B C 0.5040(8) -0.3113(6) 0.9641(5) 0.026(3) Uani 1 1 d . . .
H1B1 H 0.4897 -0.3752 0.9673 0.031 Uiso 1 1 calc R . .
H1B2 H 0.5885 -0.2983 0.9899 0.031 Uiso 1 1 calc R . .
N1'B N 0.4053(7) -0.3200(5) 0.8281(4) 0.0197(19) Uani 1 1 d . . .
C2'B C 0.4943(8) -0.2834(6) 0.8802(5) 0.020(2) Uani 1 1 d U . .
C3'B C 0.5708(8) -0.2152(6) 0.8576(5) 0.029(3) Uani 1 1 d . . .
H3'B H 0.6341 -0.1907 0.8934 0.035 Uiso 1 1 calc R . .
C4'B C 0.5532(8) -0.1837(6) 0.7823(5) 0.028(3) Uani 1 1 d . . .
H4'B H 0.6010 -0.1362 0.7669 0.033 Uiso 1 1 calc R . .
C5'B C 0.4648(8) -0.2242(6) 0.7320(6) 0.028(3) Uani 1 1 d . . .
H5'B H 0.4523 -0.2061 0.6803 0.034 Uiso 1 1 calc R . .
C6'B C 0.3944(8) -0.2905(6) 0.7562(5) 0.021(2) Uani 1 1 d . . .
H6'B H 0.3340 -0.3173 0.7198 0.026 Uiso 1 1 calc R . .
O1C O 0.7585(7) -0.3968(6) 0.9672(5) 0.074(3) Uani 1 1 d . . .
H1C H 0.7875 -0.4075 1.0125 0.111 Uiso 1 1 calc R . .
C1C C 0.8528(10) -0.3579(7) 0.9288(6) 0.057(4) Uani 1 1 d . . .
H1C1 H 0.8167 -0.3397 0.8777 0.086 Uiso 1 1 calc R . .
H1C2 H 0.9193 -0.4006 0.9249 0.086 Uiso 1 1 calc R . .
H1C3 H 0.8871 -0.3067 0.9575 0.086 Uiso 1 1 calc R . .

loop_
_atom_site_aniso_label
_atom_site_aniso_U_11
_atom_site_aniso_U_22
_atom_site_aniso_U_33
_atom_site_aniso_U_23
_atom_site_aniso_U_13
_atom_site_aniso_U_12
Pd1 0.0207(4) 0.0153(4) 0.0321(5) -0.0022(4) 0.0072(4) 0.0000(4)
Cl1 0.0353(15) 0.0238(13) 0.0448(16) 0.0007(14) 0.0052(13) 0.0138(14)
Cl2 0.0374(15) 0.0189(14) 0.0502(17) 0.0004(13) 0.0149(13) -0.0078(12)
N1A 0.013(5) 0.018(4) 0.028(5) 0.001(4) 0.003(4) -0.002(4)
N2A 0.018(5) 0.025(5) 0.044(6) 0.003(5) -0.004(4) 0.000(4)
N3A 0.008(5) 0.012(4) 0.047(6) -0.004(4) 0.004(4) -0.002(4)
C3AA 0.009(6) 0.017(5) 0.032(6) 0.002(5) 0.007(5) -0.003(5)
C4A 0.006(6) 0.024(6) 0.036(7) -0.004(5) -0.003(5) -0.011(5)
C5A 0.020(6) 0.022(6) 0.033(6) -0.010(5) -0.010(5) -0.012(5)
C6A 0.015(6) 0.025(6) 0.037(7) -0.002(5) -0.009(5) -0.004(5)
C7A 0.024(6) 0.019(6) 0.048(7) 0.008(6) 0.006(6) -0.008(5)
C7AA 0.015(6) 0.016(5) 0.025(6) -0.006(5) 0.009(5) -0.003(5)
C1A 0.016(5) 0.020(5) 0.015(5) 0.000(5) -0.002(4) 0.007(5)
N1'A 0.015(3) 0.007(3) 0.021(3) 0.004(3) -0.003(3) -0.007(3)
C2'A 0.007(4) 0.008(4) 0.021(4) 0.002(3) -0.001(3) 0.004(3)
C3'A 0.017(4) 0.012(4) 0.025(4) -0.006(3) -0.003(4) -0.003(3)
C4'A 0.023(6) 0.040(7) 0.020(6) -0.004(5) 0.012(5) -0.002(5)
C5'A 0.021(5) 0.029(5) 0.031(6) 0.010(6) -0.002(5) 0.001(6)
C6'A 0.016(5) 0.024(5) 0.028(6) 0.010(5) -0.010(4) -0.002(5)
Pd2 0.0193(4) 0.0133(4) 0.0253(5) -0.0012(4) 0.0018(4) 0.0002(4)
Cl3 0.0339(15) 0.0150(13) 0.0391(16) -0.0025(12) 0.0021(13) 0.0064(12)
Cl4 0.0302(14) 0.0231(12) 0.0274(14) 0.0000(14) 0.0055(11) 0.0055(15)
N1B 0.024(5) 0.021(5) 0.018(5) 0.004(4) 0.004(4) 0.000(4)
N2B 0.024(5) 0.018(5) 0.020(5) -0.002(4) 0.007(4) -0.002(4)
N3B 0.016(5) 0.033(5) 0.007(4) 0.002(4) -0.003(4) -0.005(4)
C3AB 0.031(6) 0.001(5) 0.018(6) 0.000(4) 0.003(5) -0.001(5)
C4B 0.030(7) 0.024(6) 0.022(6) -0.009(5) 0.007(5) -0.003(5)
C5B 0.026(6) 0.018(6) 0.042(7) -0.005(5) 0.011(5) -0.008(5)
C6B 0.035(7) 0.016(6) 0.034(7) 0.003(5) -0.001(6) -0.005(5)
C7B 0.025(6) 0.029(6) 0.025(6) 0.000(5) -0.007(5) -0.007(5)
C7AB 0.028(6) 0.018(5) 0.005(5) -0.004(4) 0.005(5) -0.001(5)
C1B 0.027(6) 0.021(6) 0.030(6) -0.006(5) 0.001(5) 0.009(5)
N1'B 0.020(5) 0.021(5) 0.019(5) -0.001(4) 0.007(4) 0.001(4)
C2'B 0.017(4) 0.017(4) 0.026(4) -0.004(4) 0.006(4) 0.007(4)
C3'B 0.023(6) 0.026(6) 0.038(7) -0.017(6) 0.001(5) -0.009(5)
C4'B 0.025(6) 0.028(6) 0.031(7) 0.005(5) 0.010(5) 0.004(5)
C5'B 0.022(7) 0.026(6) 0.036(7) -0.007(6) 0.007(5) -0.010(5)
C6'B 0.015(6) 0.022(6) 0.028(6) -0.005(5) 0.003(5) -0.010(5)
O1C 0.052(5) 0.092(7) 0.082(7) 0.038(7) 0.023(5) 0.020(6)
C1C 0.063(9) 0.037(8) 0.072(10) 0.020(7) 0.007(8) -0.013(7)

loop_
_atom_type_symbol
_atom_type_description
_atom_type_scat_dispersion_real
_atom_type_scat_dispersion_imag
_atom_type_scat_source
C C 0.0033 0.0016 'International Tables Vol C Tables 4.2.6.8 and 6.1.1.4'
H H 0.0000 0.0000 'International Tables Vol C Tables 4.2.6.8 and 6.1.1.4'
N N 0.0061 0.0033 'International Tables Vol C Tables 4.2.6.8 and 6.1.1.4'
Cl Cl 0.1484 0.1585 'International Tables Vol C Tables 4.2.6.8 and 6.1.1.4'
Pd Pd -0.9988 1.0072 'International Tables Vol C Tables 4.2.6.8 and 6.1.1.4'
O O 0.0106 0.0060 'International Tables Vol C Tables 4.2.6.8 and 6.1.1.4'

loop_
_geom_angle_atom_site_label_1
_geom_angle_atom_site_label_2
_geom_angle_atom_site_label_3
_geom_angle
_geom_angle_site_symmetry_1
_geom_angle_site_symmetry_3
_geom_angle_publ_flag
N3A Pd1 N1'B 87.8(3) . . ?
N3A Pd1 Cl2 89.5(2) . . ?
N1'B Pd1 Cl2 176.4(2) . . ?
N3A Pd1 Cl1 178.0(2) . . ?
N1'B Pd1 Cl1 91.2(2) . . ?
Cl2 Pd1 Cl1 91.59(9) . . ?
N2A N1A C7AA 110.0(7) . . ?
N2A N1A C1A 120.5(7) . . ?
C7AA N1A C1A 128.7(7) . . ?
N3A N2A N1A 109.2(7) . . ?
N2A N3A C3AA 109.5(7) . . ?
N2A N3A Pd1 119.4(6) . . ?
C3AA N3A Pd1 130.7(6) . . ?
N3A C3AA C7AA 106.7(8) . . ?
N3A C3AA C4A 132.1(8) . . ?
C7AA C3AA C4A 121.2(8) . . ?
C5A C4A C3AA 116.1(8) . . ?
C4A C5A C6A 122.6(9) . . ?
C7A C6A C5A 121.0(9) . . ?
C7AA C7A C6A 115.8(9) . . ?
N1A C7AA C7A 132.0(8) . . ?
N1A C7AA C3AA 104.5(8) . . ?
C7A C7AA C3AA 123.3(9) . . ?
N1A C1A C2'A 109.2(6) . . ?
C2'A N1'A C6'A 117.0(7) . . ?
C2'A N1'A Pd2 124.4(6) . . ?
C6'A N1'A Pd2 118.6(5) . . ?
N1'A C2'A C3'A 120.3(8) . . ?
N1'A C2'A C1A 116.5(7) . . ?
C3'A C2'A C1A 123.2(8) . . ?
C4'A C3'A C2'A 121.6(8) . . ?
C5'A C4'A C3'A 118.1(8) . . ?
C4'A C5'A C6'A 119.6(9) . . ?
C5'A C6'A N1'A 123.4(8) . . ?
N3B Pd2 N1'A 88.9(3) . . ?
N3B Pd2 Cl4 91.6(2) . . ?
N1'A Pd2 Cl4 178.2(2) . . ?
N3B Pd2 Cl3 174.0(2) . . ?
N1'A Pd2 Cl3 88.1(2) . . ?
Cl4 Pd2 Cl3 91.53(9) . . ?
N2B N1B C7AB 110.6(7) . . ?
N2B N1B C1B 119.8(7) . . ?
C7AB N1B C1B 129.2(8) . . ?
N3B N2B N1B 107.9(7) . . ?
N2B N3B C3AB 109.7(7) . . ?
N2B N3B Pd2 121.2(5) . . ?
C3AB N3B Pd2 128.2(6) . . ?
C4B C3AB N3B 132.6(8) . . ?
C4B C3AB C7AB 121.4(8) . . ?
N3B C3AB C7AB 106.0(8) . . ?
C5B C4B C3AB 116.8(9) . . ?
C4B C5B C6B 122.8(9) . . ?
C7B C6B C5B 121.8(9) . . ?
C6B C7B C7AB 115.5(9) . . ?
N1B C7AB C3AB 105.8(8) . . ?
N1B C7AB C7B 132.5(8) . . ?
C3AB C7AB C7B 121.7(8) . . ?
N1B C1B C2'B 109.6(7) . . ?
C6'B N1'B C2'B 118.2(8) . . ?
C6'B N1'B Pd1 115.9(6) . . ?
C2'B N1'B Pd1 125.7(6) . . ?
N1'B C2'B C3'B 119.9(9) . . ?
N1'B C2'B C1B 119.7(8) . . ?
C3'B C2'B C1B 120.3(8) . . ?
C4'B C3'B C2'B 120.2(9) . . ?
C5'B C4'B C3'B 117.5(9) . . ?
C6'B C5'B C4'B 120.1(9) . . ?
N1'B C6'B C5'B 124.0(9) . . ?

loop_
_geom_bond_atom_site_label_1
_geom_bond_atom_site_label_2
_geom_bond_distance
_geom_bond_site_symmetry_2
_geom_bond_publ_flag
Pd1 N3A 2.050(7) . ?
Pd1 N1'B 2.063(7) . ?
Pd1 Cl2 2.310(2) . ?
Pd1 Cl1 2.314(2) . ?
N1A N2A 1.340(9) . ?
N1A C7AA 1.392(10) . ?
N1A C1A 1.476(10) . ?
N2A N3A 1.299(9) . ?
N3A C3AA 1.398(10) . ?
C3AA C7AA 1.400(11) . ?
C3AA C4A 1.406(11) . ?
C4A C5A 1.387(11) . ?
C5A C6A 1.425(11) . ?
C6A C7A 1.401(12) . ?
C7A C7AA 1.394(11) . ?
C1A C2'A 1.502(10) . ?
N1'A C2'A 1.354(10) . ?
N1'A C6'A 1.374(9) . ?
N1'A Pd2 2.049(6) . ?
C2'A C3'A 1.380(10) . ?
C3'A C4'A 1.384(10) . ?
C4'A C5'A 1.350(11) . ?
C5'A C6'A 1.365(10) . ?
Pd2 N3B 2.044(7) . ?
Pd2 Cl4 2.297(2) . ?
Pd2 Cl3 2.299(2) . ?
N1B N2B 1.349(9) . ?
N1B C7AB 1.370(10) . ?
N1B C1B 1.475(10) . ?
N2B N3B 1.326(9) . ?
N3B C3AB 1.398(10) . ?
C3AB C4B 1.380(11) . ?
C3AB C7AB 1.405(11) . ?
C4B C5B 1.353(11) . ?
C5B C6B 1.404(11) . ?
C6B C7B 1.374(11) . ?
C7B C7AB 1.405(11) . ?
C1B C2'B 1.538(10) . ?
N1'B C6'B 1.344(10) . ?
N1'B C2'B 1.367(10) . ?
C2'B C3'B 1.418(12) . ?
C3'B C4'B 1.409(11) . ?
C4'B C5'B 1.370(11) . ?
C5'B C6'B 1.367(11) . ?
O1C C1C 1.424(10) . ?

loop_
_geom_torsion_atom_site_label_1
_geom_torsion_atom_site_label_2
_geom_torsion_atom_site_label_3
_geom_torsion_atom_site_label_4
_geom_torsion
_geom_torsion_site_symmetry_1
_geom_torsion_site_symmetry_2
_geom_torsion_site_symmetry_3
_geom_torsion_site_symmetry_4
_geom_torsion_publ_flag
C7AA N1A N2A N3A -2.7(10) . . . . ?
C1A N1A N2A N3A -173.1(7) . . . . ?
N1A N2A N3A C3AA 3.2(10) . . . . ?
N1A N2A N3A Pd1 176.9(5) . . . . ?
N1'B Pd1 N3A N2A -51.5(7) . . . . ?
Cl2 Pd1 N3A N2A 130.8(7) . . . . ?
Cl1 Pd1 N3A N2A 6(7) . . . . ?
N1'B Pd1 N3A C3AA 120.5(8) . . . . ?
Cl2 Pd1 N3A C3AA -57.1(8) . . . . ?
Cl1 Pd1 N3A C3AA 178(100) . . . . ?
N2A N3A C3AA C7AA -2.6(10) . . . . ?
Pd1 N3A C3AA C7AA -175.3(6) . . . . ?
N2A N3A C3AA C4A 176.4(9) . . . . ?
Pd1 N3A C3AA C4A 3.7(14) . . . . ?
N3A C3AA C4A C5A -177.0(9) . . . . ?
C7AA C3AA C4A C5A 1.9(12) . . . . ?
C3AA C4A C5A C6A -2.0(13) . . . . ?
C4A C5A C6A C7A 1.9(15) . . . . ?
C5A C6A C7A C7AA -1.3(13) . . . . ?
N2A N1A C7AA C7A -175.3(9) . . . . ?
C1A N1A C7AA C7A -5.8(16) . . . . ?
N2A N1A C7AA C3AA 1.0(10) . . . . ?
C1A N1A C7AA C3AA 170.5(8) . . . . ?
C6A C7A C7AA N1A 176.9(9) . . . . ?
C6A C7A C7AA C3AA 1.2(14) . . . . ?
N3A C3AA C7AA N1A 0.9(10) . . . . ?
C4A C3AA C7AA N1A -178.2(7) . . . . ?
N3A C3AA C7AA C7A 177.6(8) . . . . ?
C4A C3AA C7AA C7A -1.5(14) . . . . ?
N2A N1A C1A C2'A 56.6(10) . . . . ?
C7AA N1A C1A C2'A -111.9(9) . . . . ?
C6'A N1'A C2'A C3'A -1.3(12) . . . . ?
Pd2 N1'A C2'A C3'A -179.4(6) . . . . ?
C6'A N1'A C2'A C1A 177.5(7) . . . . ?
Pd2 N1'A C2'A C1A -0.6(10) . . . . ?
N1A C1A C2'A N1'A -121.8(8) . . . . ?
N1A C1A C2'A C3'A 57.0(10) . . . . ?
N1'A C2'A C3'A C4'A 0.8(13) . . . . ?
C1A C2'A C3'A C4'A -177.9(8) . . . . ?
C2'A C3'A C4'A C5'A 0.2(13) . . . . ?
C3'A C4'A C5'A C6'A -0.6(14) . . . . ?
C4'A C5'A C6'A N1'A 0.0(15) . . . . ?
C2'A N1'A C6'A C5'A 0.9(13) . . . . ?
Pd2 N1'A C6'A C5'A 179.1(7) . . . . ?
C2'A N1'A Pd2 N3B 78.8(7) . . . . ?
C6'A N1'A Pd2 N3B -99.3(6) . . . . ?
C2'A N1'A Pd2 Cl4 -175(67) . . . . ?
C6'A N1'A Pd2 Cl4 7(7) . . . . ?
C2'A N1'A Pd2 Cl3 -96.0(7) . . . . ?
C6'A N1'A Pd2 Cl3 85.9(6) . . . . ?
C7AB N1B N2B N3B 1.6(10) . . . . ?
C1B N1B N2B N3B 174.4(7) . . . . ?
N1B N2B N3B C3AB -2.4(9) . . . . ?
N1B N2B N3B Pd2 -172.5(5) . . . . ?
N1'A Pd2 N3B N2B 45.1(6) . . . . ?
Cl4 Pd2 N3B N2B -133.2(6) . . . . ?
Cl3 Pd2 N3B N2B 106(2) . . . . ?
N1'A Pd2 N3B C3AB -123.0(7) . . . . ?
Cl4 Pd2 N3B C3AB 58.7(7) . . . . ?
Cl3 Pd2 N3B C3AB -63(2) . . . . ?
N2B N3B C3AB C4B -176.5(10) . . . . ?
Pd2 N3B C3AB C4B -7.4(15) . . . . ?
N2B N3B C3AB C7AB 2.2(10) . . . . ?
Pd2 N3B C3AB C7AB 171.4(6) . . . . ?
N3B C3AB C4B C5B 177.7(9) . . . . ?
C7AB C3AB C4B C5B -0.9(14) . . . . ?
C3AB C4B C5B C6B 2.4(15) . . . . ?
C4B C5B C6B C7B -2.7(16) . . . . ?
C5B C6B C7B C7AB 1.4(14) . . . . ?
N2B N1B C7AB C3AB -0.2(10) . . . . ?
C1B N1B C7AB C3AB -172.2(8) . . . . ?
N2B N1B C7AB C7B 177.4(9) . . . . ?
C1B N1B C7AB C7B 5.5(16) . . . . ?
C4B C3AB C7AB N1B 177.8(8) . . . . ?
N3B C3AB C7AB N1B -1.2(10) . . . . ?
C4B C3AB C7AB C7B -0.2(15) . . . . ?
N3B C3AB C7AB C7B -179.2(8) . . . . ?
C6B C7B C7AB N1B -177.4(9) . . . . ?
C6B C7B C7AB C3AB -0.1(13) . . . . ?
N2B N1B C1B C2'B -54.5(10) . . . . ?
C7AB N1B C1B C2'B 116.8(9) . . . . ?
N3A Pd1 N1'B C6'B -69.2(6) . . . . ?
Cl2 Pd1 N1'B C6'B -28(4) . . . . ?
Cl1 Pd1 N1'B C6'B 112.5(6) . . . . ?
N3A Pd1 N1'B C2'B 105.4(7) . . . . ?
Cl2 Pd1 N1'B C2'B 146(3) . . . . ?
Cl1 Pd1 N1'B C2'B -72.9(7) . . . . ?
C6'B N1'B C2'B C3'B 0.9(12) . . . . ?
Pd1 N1'B C2'B C3'B -173.6(6) . . . . ?
C6'B N1'B C2'B C1B 176.1(7) . . . . ?
Pd1 N1'B C2'B C1B 1.5(11) . . . . ?
N1B C1B C2'B N1'B -81.3(10) . . . . ?
N1B C1B C2'B C3'B 93.9(10) . . . . ?
N1'B C2'B C3'B C4'B 1.6(13) . . . . ?
C1B C2'B C3'B C4'B -173.6(8) . . . . ?
C2'B C3'B C4'B C5'B -3.1(13) . . . . ?
C3'B C4'B C5'B C6'B 2.2(13) . . . . ?
C2'B N1'B C6'B C5'B -1.8(13) . . . . ?
Pd1 N1'B C6'B C5'B 173.2(7) . . . . ?
C4'B C5'B C6'B N1'B 0.2(14) . . . . ?
